data_1572120
loop_
_publ_author_name
'Kim, Ryungwoo'
'Wu, Yanting'
'Tong, Rongbiao'

_publ_section_title
;
 Asymmetric total syntheses of sarglamides A, C, D, E, and F.
;
_journal_issue 32
_journal_name_full 'Chemical science'
_journal_page_first 12856
_journal_page_last 12860
_journal_paper_doi 10.1039/d4sc03553d
_journal_volume 15
_journal_year 2024
_chemical_absolute_configuration ad
_chemical_formula_moiety 'C18 H24 O4'
_chemical_formula_sum 'C18 H24 O4'
_chemical_formula_weight 304.37
_space_group_crystal_system orthorhombic
_space_group_IT_number 19
_space_group_name_Hall 'P 2ac 2ab'
_space_group_name_H-M_alt 'P 21 21 21'
_atom_sites_solution_hydrogens geom
_atom_sites_solution_primary iterative
_audit_creation_date 2024-03-01
_audit_creation_method
;
Olex2 1.5-alpha
(compiled 2024.02.16 svn.r378c4104 for OlexSys, GUI svn.r6928)
;
_audit_update_record
;
2024-05-27 deposited with the CCDC.	2024-07-09 downloaded from the CCDC.
;
_cell_angle_alpha 90
_cell_angle_beta 90
_cell_angle_gamma 90
_cell_formula_units_Z 8
_cell_length_a 10.29909(12)
_cell_length_b 10.79136(13)
_cell_length_c 27.3078(3)
_cell_measurement_reflns_used 5911
_cell_measurement_temperature 100.00(10)
_cell_measurement_theta_max 76.9100
_cell_measurement_theta_min 3.2320
_cell_volume 3035.02(6)
_computing_cell_refinement 'CrysAlisPro 1.171.43.90 (Rigaku OD, 2023)'
_computing_data_collection 'CrysAlisPro 1.171.43.90 (Rigaku OD, 2023)'
_computing_data_reduction 'CrysAlisPro 1.171.43.90 (Rigaku OD, 2023)'
_computing_molecular_graphics 'Olex2 1.5-alpha (Dolomanov et al., 2009)'
_computing_publication_material 'Olex2 1.5-alpha (Dolomanov et al., 2009)'
_computing_structure_refinement 'SHELXL 2019/3 (Sheldrick, 2015)'
_computing_structure_solution 'olex2.solve 1.5-alpha (Bourhis et al., 2015)'
_diffrn_ambient_environment N~2~
_diffrn_ambient_temperature 100.00(10)
_diffrn_detector 'CCD plate'
_diffrn_detector_area_resol_mean 10.3577
_diffrn_detector_type Atlas
_diffrn_measured_fraction_theta_full 0.996
_diffrn_measured_fraction_theta_max 0.984
_diffrn_measurement_details
;
List of Runs (angles in degrees, time in seconds):

  # Type    Start    End  Width  t~exp~   \w     \q     \k     \f   Frames
#--------------------------------------------------------------------------
  1  \w   -113.00 -10.00   1.00    1.00    --  -41.01 -19.00   0.00  103
  2  \w     27.00  95.00   1.00    1.00    --   41.01-125.00 -30.00   68
  3  \w    104.00 178.00   1.00    2.00    --  112.00 111.00-150.00   74
  4  \w     44.00 140.00   1.00    2.00    --  112.00 -61.00 150.00   96
  5  \w    104.00 175.00   1.00    2.00    --  112.00 111.00-180.00   71
  6  \w    104.00 159.00   1.00    2.00    --  112.00  77.00 150.00   55
  7  \w     38.00 107.00   1.00    2.00    --  112.00 -94.00  30.00   69
  8  \w    105.00 175.00   1.00    2.00    --  112.00  77.00 -60.00   70
;
_diffrn_measurement_device 'four-circle diffractometer'
_diffrn_measurement_device_type 'SuperNova, Dual, Cu at home/near, Atlas'
_diffrn_measurement_method '\w scans'
_diffrn_orient_matrix_type 'CrysAlisPro convention (1999,Acta A55,543-557)'
_diffrn_orient_matrix_UB_11 0.1350611000
_diffrn_orient_matrix_UB_12 0.0066603000
_diffrn_orient_matrix_UB_13 -0.0241599000
_diffrn_orient_matrix_UB_21 -0.0172199000
_diffrn_orient_matrix_UB_22 0.1404926000
_diffrn_orient_matrix_UB_23 -0.0077886000
_diffrn_orient_matrix_UB_31 0.0619531000
_diffrn_orient_matrix_UB_32 0.0247295000
_diffrn_orient_matrix_UB_33 0.0503578000
_diffrn_radiation_monochromator mirror
_diffrn_radiation_probe x-ray
_diffrn_radiation_type 'Cu K\a'
_diffrn_radiation_wavelength 1.54184
_diffrn_reflns_av_R_equivalents 0.0304
_diffrn_reflns_av_unetI/netI 0.0399
_diffrn_reflns_Laue_measured_fraction_full 0.996
_diffrn_reflns_Laue_measured_fraction_max 0.984
_diffrn_reflns_limit_h_max 12
_diffrn_reflns_limit_h_min -11
_diffrn_reflns_limit_k_max 13
_diffrn_reflns_limit_k_min -11
_diffrn_reflns_limit_l_max 33
_diffrn_reflns_limit_l_min -27
_diffrn_reflns_number 11494
_diffrn_reflns_point_group_measured_fraction_full 0.993
_diffrn_reflns_point_group_measured_fraction_max 0.971
_diffrn_reflns_theta_full 67.684
_diffrn_reflns_theta_max 77.064
_diffrn_reflns_theta_min 3.237
_diffrn_source 'micro-focus sealed X-ray tube'
_diffrn_source_type 'SuperNova (Cu) X-ray Source'
_exptl_absorpt_coefficient_mu 0.751
_exptl_absorpt_correction_T_max 1.00000
_exptl_absorpt_correction_T_min 0.92033
_exptl_absorpt_correction_type multi-scan
_exptl_absorpt_process_details
;
CrysAlisPro 1.171.43.90 (Rigaku Oxford Diffraction, 2023)
Empirical absorption correction using spherical harmonics,
implemented in SCALE3 ABSPACK scaling algorithm.
;
_exptl_crystal_colour colourless
_exptl_crystal_colour_primary colourless
_exptl_crystal_density_diffrn 1.332
_exptl_crystal_description block
_exptl_crystal_F_000 1312
_exptl_crystal_size_max 0.2
_exptl_crystal_size_mid 0.2
_exptl_crystal_size_min 0.18
_refine_diff_density_max 0.212
_refine_diff_density_min -0.164
_refine_diff_density_rms 0.037
_refine_ls_abs_structure_details
;
 Flack x determined using 2268 quotients [(I+)-(I-)]/[(I+)+(I-)]
 (Parsons, Flack and Wagner, Acta Cryst. B69 (2013) 249-259).
;
_refine_ls_abs_structure_Flack -0.02(9)
_refine_ls_extinction_method none
_refine_ls_goodness_of_fit_ref 1.043
_refine_ls_hydrogen_treatment constr
_refine_ls_matrix_type full
_refine_ls_number_parameters 403
_refine_ls_number_reflns 6230
_refine_ls_number_restraints 0
_refine_ls_restrained_S_all 1.043
_refine_ls_R_factor_all 0.0389
_refine_ls_R_factor_gt 0.0344
_refine_ls_shift/su_max 0.001
_refine_ls_shift/su_mean 0.000
_refine_ls_structure_factor_coef Fsqd
_refine_ls_weighting_details 'w=1/[\s^2^(Fo^2^)+(0.0421P)^2^+0.1911P] where P=(Fo^2^+2Fc^2^)/3'
_refine_ls_weighting_scheme calc
_refine_ls_wR_factor_gt 0.0834
_refine_ls_wR_factor_ref 0.0869
_reflns_Friedel_coverage 0.749
_reflns_Friedel_fraction_full 0.990
_reflns_Friedel_fraction_max 0.955
_reflns_number_gt 5743
_reflns_number_total 6230
_reflns_threshold_expression 'I > 2\s(I)'
_cod_data_source_file d4sc03553d2.cif
_cod_data_source_block rkim10_cu100k_auto
_cod_depositor_comments 'Adding full bibliography for 1572120.cif.'
_cod_database_code 1572120
_shelx_shelxl_version_number 2019/3
_shelx_space_group_comment
;
The symmetry employed for this shelxl refinement is uniquely defined
by the following loop, which should always be used as a source of
symmetry information in preference to the above space-group names.
They are only intended as comments.
;
_shelx_estimated_absorpt_t_max 0.877
_shelx_estimated_absorpt_t_min 0.864
_olex2_refinement_description
;
1. Fixed Uiso
 At 1.2 times of:
  All C(H) groups, All C(H,H) groups
 At 1.5 times of:
  All C(H,H,H) groups
2.a Ternary CH refined with riding coordinates:
 C4(H4), C7(H7), C8(H8), C10(H10), C11(H11), C12(H12), C16(H16), C4A(H4A),
 C7A(H7A), C8A(H8A), C10A(H10A), C11A(H11A), C12A(H12A), C16A(H16A)
2.b Secondary CH2 refined with riding coordinates:
 C2(H2A,H2B), C5(H5A,H5B), C9(H9A,H9B), C13(H13A,H13B), C2A(H2AA,H2AB),
 C5A(H5AA,H5AB), C9A(H9AA,H9AB), C13A(H13C,H13D)
2.c Idealised Me refined as rotating group:
 C15(H15A,H15B,H15C), C17(H17A,H17B,H17C), C18(H18A,H18B,H18C), C15A(H15D,H15E,
 H15F), C17A(H17D,H17E,H17F), C18A(H18D,H18E,H18F)
;
_olex2_submission_special_instructions 'No special instructions were received'
_oxdiff_exptl_absorpt_empirical_details
;
Empirical correction (ABSPACK) includes:
- Absorption correction using spherical harmonics
- Frame scaling
;
_oxdiff_exptl_absorpt_empirical_full_max 1.274
_oxdiff_exptl_absorpt_empirical_full_min 0.845

loop_
_space_group_symop_operation_xyz
'x, y, z'
'-x+1/2, -y, z+1/2'
'x+1/2, -y+1/2, -z'
'-x, y+1/2, -z+1/2'

loop_
_atom_site_label
_atom_site_type_symbol
_atom_site_fract_x
_atom_site_fract_y
_atom_site_fract_z
_atom_site_U_iso_or_equiv
_atom_site_adp_type
_atom_site_occupancy
_atom_site_site_symmetry_order
_atom_site_calc_flag
_atom_site_refinement_flags_posn
_atom_site_refinement_flags_adp
_atom_site_refinement_flags_occupancy
_atom_site_disorder_assembly
_atom_site_disorder_group
O1 O 0.42193(15) 0.23164(14) 0.47531(6) 0.0214(3) Uani 1 1 d . . . . .
O2 O 0.33849(18) 0.18898(16) 0.54888(6) 0.0273(4) Uani 1 1 d . . . . .
O3 O 0.18770(14) 0.39438(13) 0.40618(5) 0.0174(3) Uani 1 1 d . . . . .
O4 O 0.46213(18) 0.46505(17) 0.32909(6) 0.0289(4) Uani 1 1 d . . . . .
C1 C 0.3296(2) 0.2434(2) 0.51096(8) 0.0201(4) Uani 1 1 d . . . . .
C2 C 0.2228(2) 0.32928(19) 0.49349(8) 0.0188(4) Uani 1 1 d . . . . .
H2A H 0.203388 0.393121 0.518476 0.023 Uiso 1 1 calc R U . . .
H2B H 0.142454 0.282288 0.486340 0.023 Uiso 1 1 calc R U . . .
C3 C 0.2771(2) 0.38869(19) 0.44686(7) 0.0152(4) Uani 1 1 d . . . . .
C4 C 0.3787(2) 0.2926(2) 0.43092(7) 0.0179(4) Uani 1 1 d . . . . .
H4 H 0.335299 0.229863 0.409512 0.022 Uiso 1 1 calc R U . . .
C5 C 0.4932(2) 0.3479(2) 0.40304(9) 0.0221(4) Uani 1 1 d . . . . .
H5A H 0.560620 0.376192 0.426335 0.026 Uiso 1 1 calc R U . . .
H5B H 0.532000 0.284649 0.381256 0.026 Uiso 1 1 calc R U . . .
C6 C 0.4445(2) 0.4563(2) 0.37309(8) 0.0208(4) Uani 1 1 d . . . . .
C7 C 0.3750(2) 0.55750(19) 0.40155(7) 0.0164(4) Uani 1 1 d . . . . .
H7 H 0.435234 0.629885 0.404303 0.020 Uiso 1 1 calc R U . . .
C8 C 0.2483(2) 0.6031(2) 0.37818(7) 0.0171(4) Uani 1 1 d . . . . .
H8 H 0.252712 0.598916 0.341638 0.021 Uiso 1 1 calc R U . . .
C9 C 0.2294(2) 0.73649(19) 0.39584(7) 0.0179(4) Uani 1 1 d . . . . .
H9A H 0.139645 0.764020 0.388811 0.022 Uiso 1 1 calc R U . . .
H9B H 0.290100 0.792247 0.378368 0.022 Uiso 1 1 calc R U . . .
C10 C 0.2556(2) 0.74250(19) 0.45198(7) 0.0162(4) Uani 1 1 d . . . . .
H10 H 0.350075 0.759867 0.456872 0.019 Uiso 1 1 calc R U . . .
C11 C 0.22728(19) 0.61079(18) 0.47201(7) 0.0153(4) Uani 1 1 d . . . . .
H11 H 0.221738 0.611207 0.508571 0.018 Uiso 1 1 calc R U . . .
C12 C 0.33468(19) 0.51878(19) 0.45388(7) 0.0143(4) Uani 1 1 d . . . . .
H12 H 0.410805 0.517407 0.476599 0.017 Uiso 1 1 calc R U . . .
C13 C 0.0980(2) 0.5683(2) 0.44901(8) 0.0181(4) Uani 1 1 d . . . . .
H13A H 0.057179 0.502253 0.468917 0.022 Uiso 1 1 calc R U . . .
H13B H 0.036658 0.638463 0.446002 0.022 Uiso 1 1 calc R U . . .
C14 C 0.1370(2) 0.51922(19) 0.39852(8) 0.0180(4) Uani 1 1 d . . . . .
C15 C 0.0248(2) 0.5063(2) 0.36293(9) 0.0245(5) Uani 1 1 d . . . . .
H15A H 0.051832 0.455384 0.335028 0.037 Uiso 1 1 calc R U . . .
H15B H -0.001234 0.588553 0.351289 0.037 Uiso 1 1 calc R U . . .
H15C H -0.048728 0.466699 0.379480 0.037 Uiso 1 1 calc R U . . .
C16 C 0.1783(2) 0.84813(19) 0.47605(8) 0.0175(4) Uani 1 1 d . . . . .
H16 H 0.084302 0.836030 0.468212 0.021 Uiso 1 1 calc R U . . .
C17 C 0.1934(2) 0.8496(2) 0.53174(8) 0.0246(5) Uani 1 1 d . . . . .
H17A H 0.144299 0.780613 0.545945 0.037 Uiso 1 1 calc R U . . .
H17B H 0.160216 0.928099 0.544725 0.037 Uiso 1 1 calc R U . . .
H17C H 0.285415 0.840997 0.540249 0.037 Uiso 1 1 calc R U . . .
C18 C 0.2207(2) 0.9734(2) 0.45536(8) 0.0220(4) Uani 1 1 d . . . . .
H18A H 0.163917 1.038642 0.468158 0.033 Uiso 1 1 calc R U . . .
H18B H 0.214792 0.971528 0.419549 0.033 Uiso 1 1 calc R U . . .
H18C H 0.310555 0.990197 0.465107 0.033 Uiso 1 1 calc R U . . .
O1A O 0.43050(15) 0.23443(15) 0.71086(5) 0.0213(3) Uani 1 1 d . . . . .
O2A O 0.37187(17) 0.20191(16) 0.78857(6) 0.0256(4) Uani 1 1 d . . . . .
O3A O 0.17949(14) 0.39956(14) 0.64899(5) 0.0164(3) Uani 1 1 d . . . . .
O4A O 0.42164(15) 0.48068(16) 0.56845(5) 0.0228(3) Uani 1 1 d . . . . .
C1A C 0.3462(2) 0.2438(2) 0.74914(8) 0.0199(4) Uani 1 1 d . . . . .
C2A C 0.2251(2) 0.3122(2) 0.73283(7) 0.0188(4) Uani 1 1 d . . . . .
H2AA H 0.193888 0.369663 0.758537 0.023 Uiso 1 1 calc R U . . .
H2AB H 0.154516 0.253823 0.724235 0.023 Uiso 1 1 calc R U . . .
C3A C 0.2731(2) 0.38309(19) 0.68761(7) 0.0158(4) Uani 1 1 d . . . . .
C4A C 0.3743(2) 0.2921(2) 0.66757(7) 0.0189(4) Uani 1 1 d . . . . .
H4A H 0.329692 0.227442 0.647436 0.023 Uiso 1 1 calc R U . . .
C5A C 0.4805(2) 0.3529(2) 0.63716(8) 0.0220(4) Uani 1 1 d . . . . .
H5AA H 0.553782 0.377901 0.658458 0.026 Uiso 1 1 calc R U . . .
H5AB H 0.513519 0.294046 0.612274 0.026 Uiso 1 1 calc R U . . .
C6A C 0.4223(2) 0.4652(2) 0.61253(8) 0.0186(4) Uani 1 1 d . . . . .
C7A C 0.3667(2) 0.5618(2) 0.64730(7) 0.0172(4) Uani 1 1 d . . . . .
H7A H 0.431026 0.630556 0.651112 0.021 Uiso 1 1 calc R U . . .
C8A C 0.2387(2) 0.61569(19) 0.62881(7) 0.0165(4) Uani 1 1 d . . . . .
H8A H 0.238511 0.622341 0.592282 0.020 Uiso 1 1 calc R U . . .
C9A C 0.2243(2) 0.7437(2) 0.65266(8) 0.0186(4) Uani 1 1 d . . . . .
H9AA H 0.134459 0.774426 0.648410 0.022 Uiso 1 1 calc R U . . .
H9AB H 0.284273 0.803396 0.636919 0.022 Uiso 1 1 calc R U . . .
C10A C 0.2567(2) 0.73224(19) 0.70812(7) 0.0173(4) Uani 1 1 d . . . . .
H10A H 0.352068 0.746253 0.712176 0.021 Uiso 1 1 calc R U . . .
C11A C 0.2276(2) 0.59696(19) 0.72245(7) 0.0155(4) Uani 1 1 d . . . . .
H11A H 0.225863 0.586863 0.758843 0.019 Uiso 1 1 calc R U . . .
C12A C 0.3321(2) 0.51028(19) 0.69867(7) 0.0154(4) Uani 1 1 d . . . . .
H12A H 0.410940 0.502922 0.719859 0.018 Uiso 1 1 calc R U . . .
C13A C 0.09540(19) 0.56263(19) 0.69964(7) 0.0166(4) Uani 1 1 d . . . . .
H13C H 0.055054 0.492330 0.717276 0.020 Uiso 1 1 calc R U . . .
H13D H 0.035197 0.634132 0.700318 0.020 Uiso 1 1 calc R U . . .
C14A C 0.1293(2) 0.5266(2) 0.64689(7) 0.0162(4) Uani 1 1 d . . . . .
C15A C 0.0156(2) 0.5221(2) 0.61196(8) 0.0208(4) Uani 1 1 d . . . . .
H15D H 0.042634 0.482765 0.581265 0.031 Uiso 1 1 calc R U . . .
H15E H -0.014553 0.606552 0.605271 0.031 Uiso 1 1 calc R U . . .
H15F H -0.055104 0.474053 0.626693 0.031 Uiso 1 1 calc R U . . .
C16A C 0.1851(2) 0.8310(2) 0.73849(8) 0.0198(4) Uani 1 1 d . . . . .
H16A H 0.090896 0.828085 0.729734 0.024 Uiso 1 1 calc R U . . .
C17A C 0.1980(2) 0.8077(2) 0.79366(8) 0.0275(5) Uani 1 1 d . . . . .
H17D H 0.139978 0.739965 0.803292 0.041 Uiso 1 1 calc R U . . .
H17E H 0.174472 0.883025 0.811603 0.041 Uiso 1 1 calc R U . . .
H17F H 0.287915 0.785062 0.801349 0.041 Uiso 1 1 calc R U . . .
C18A C 0.2371(3) 0.9596(2) 0.72565(9) 0.0282(5) Uani 1 1 d . . . . .
H18D H 0.188106 1.022597 0.743719 0.042 Uiso 1 1 calc R U . . .
H18E H 0.227541 0.973954 0.690393 0.042 Uiso 1 1 calc R U . . .
H18F H 0.329139 0.964794 0.734586 0.042 Uiso 1 1 calc R U . . .

loop_
_atom_site_aniso_label
_atom_site_aniso_U_11
_atom_site_aniso_U_22
_atom_site_aniso_U_33
_atom_site_aniso_U_23
_atom_site_aniso_U_13
_atom_site_aniso_U_12
O1 0.0202(7) 0.0196(7) 0.0243(8) -0.0001(6) -0.0022(6) 0.0043(6)
O2 0.0367(9) 0.0234(8) 0.0218(8) 0.0020(6) -0.0035(7) 0.0038(7)
O3 0.0184(7) 0.0148(7) 0.0190(7) -0.0021(5) -0.0047(6) -0.0008(5)
O4 0.0370(9) 0.0292(9) 0.0205(8) -0.0032(7) 0.0092(7) -0.0030(7)
C1 0.0224(10) 0.0156(9) 0.0224(10) -0.0022(8) -0.0025(8) -0.0006(8)
C2 0.0206(10) 0.0167(10) 0.0192(10) 0.0024(8) 0.0018(8) 0.0011(8)
C3 0.0140(9) 0.0155(9) 0.0161(9) -0.0005(7) -0.0006(7) -0.0002(8)
C4 0.0188(9) 0.0163(10) 0.0186(10) -0.0010(8) -0.0007(8) 0.0010(8)
C5 0.0191(10) 0.0202(10) 0.0269(11) -0.0045(9) 0.0060(8) 0.0015(8)
C6 0.0186(10) 0.0214(11) 0.0224(11) -0.0038(8) 0.0037(8) -0.0041(8)
C7 0.0184(9) 0.0151(9) 0.0156(9) -0.0013(7) 0.0010(8) -0.0022(8)
C8 0.0196(10) 0.0168(9) 0.0150(9) 0.0004(7) -0.0021(8) -0.0013(8)
C9 0.0212(10) 0.0166(10) 0.0160(9) 0.0006(7) -0.0022(8) -0.0024(8)
C10 0.0158(9) 0.0165(9) 0.0162(9) -0.0003(7) -0.0010(7) -0.0002(8)
C11 0.0159(9) 0.0149(9) 0.0152(9) -0.0004(7) -0.0004(7) 0.0014(7)
C12 0.0145(8) 0.0139(9) 0.0145(9) -0.0011(7) 0.0004(7) -0.0006(7)
C13 0.0144(9) 0.0169(10) 0.0229(10) 0.0007(8) -0.0005(8) 0.0003(7)
C14 0.0168(9) 0.0152(10) 0.0220(10) -0.0006(8) -0.0042(8) -0.0006(8)
C15 0.0224(11) 0.0214(11) 0.0296(12) -0.0010(9) -0.0114(9) -0.0014(9)
C16 0.0178(9) 0.0158(9) 0.0191(10) -0.0007(8) -0.0004(8) 0.0007(8)
C17 0.0284(11) 0.0250(11) 0.0203(11) -0.0030(9) 0.0028(9) 0.0065(9)
C18 0.0232(10) 0.0167(10) 0.0262(11) -0.0014(8) 0.0030(8) -0.0010(8)
O1A 0.0252(8) 0.0213(8) 0.0173(7) 0.0003(6) -0.0018(6) 0.0069(6)
O2A 0.0352(9) 0.0243(8) 0.0173(7) 0.0011(6) -0.0038(7) 0.0054(7)
O3A 0.0190(7) 0.0145(7) 0.0158(7) -0.0018(5) -0.0039(6) 0.0005(6)
O4A 0.0239(8) 0.0278(8) 0.0166(7) -0.0004(6) 0.0032(6) 0.0010(7)
C1A 0.0267(11) 0.0141(9) 0.0188(10) -0.0016(8) -0.0018(8) 0.0014(8)
C2A 0.0214(10) 0.0173(10) 0.0176(10) 0.0014(7) 0.0009(8) -0.0001(8)
C3A 0.0170(9) 0.0168(10) 0.0137(9) 0.0005(7) -0.0010(7) 0.0012(8)
C4A 0.0225(10) 0.0188(10) 0.0153(9) -0.0002(8) -0.0025(8) 0.0037(8)
C5A 0.0215(11) 0.0235(11) 0.0211(11) -0.0007(9) 0.0023(8) 0.0062(9)
C6A 0.0149(9) 0.0225(11) 0.0183(10) 0.0002(8) 0.0016(8) 0.0007(8)
C7A 0.0167(9) 0.0190(10) 0.0158(9) -0.0003(8) -0.0001(8) -0.0012(8)
C8A 0.0170(9) 0.0175(10) 0.0151(9) 0.0011(7) -0.0010(8) 0.0001(8)
C9A 0.0201(10) 0.0158(10) 0.0198(9) 0.0024(8) -0.0003(8) 0.0001(8)
C10A 0.0177(9) 0.0149(9) 0.0195(9) -0.0009(7) -0.0003(8) -0.0009(7)
C11A 0.0168(9) 0.0158(9) 0.0138(9) -0.0015(7) -0.0009(7) 0.0004(7)
C12A 0.0159(9) 0.0155(9) 0.0148(9) 0.0001(7) -0.0009(7) 0.0013(7)
C13A 0.0160(9) 0.0165(9) 0.0174(9) 0.0006(8) -0.0006(7) 0.0004(7)
C14A 0.0167(9) 0.0148(10) 0.0170(9) -0.0003(7) -0.0021(7) 0.0009(8)
C15A 0.0192(10) 0.0219(10) 0.0213(10) -0.0007(8) -0.0049(8) 0.0006(8)
C16A 0.0192(10) 0.0163(10) 0.0238(11) -0.0040(8) -0.0004(8) 0.0005(8)
C17A 0.0335(13) 0.0256(11) 0.0234(11) -0.0069(9) -0.0009(10) 0.0053(10)
C18A 0.0293(12) 0.0178(11) 0.0374(13) -0.0043(9) 0.0051(10) -0.0012(9)

loop_
_atom_type_symbol
_atom_type_description
_atom_type_scat_dispersion_real
_atom_type_scat_dispersion_imag
_atom_type_scat_source
C C 0.0181 0.0091 'International Tables Vol C Tables 4.2.6.8 and 6.1.1.4'
H H 0.0000 0.0000 'International Tables Vol C Tables 4.2.6.8 and 6.1.1.4'
O O 0.0492 0.0322 'International Tables Vol C Tables 4.2.6.8 and 6.1.1.4'

loop_
_geom_angle_atom_site_label_1
_geom_angle_atom_site_label_2
_geom_angle_atom_site_label_3
_geom_angle
_geom_angle_site_symmetry_1
_geom_angle_site_symmetry_3
_geom_angle_publ_flag
C1 O1 C4 109.87(16) . . ?
C3 O3 C14 112.19(15) . . ?
O1 C1 C2 109.72(17) . . ?
O2 C1 O1 121.3(2) . . ?
O2 C1 C2 129.0(2) . . ?
C1 C2 H2A 110.8 . . ?
C1 C2 H2B 110.8 . . ?
C1 C2 C3 104.65(17) . . ?
H2A C2 H2B 108.9 . . ?
C3 C2 H2A 110.8 . . ?
C3 C2 H2B 110.8 . . ?
O3 C3 C2 115.14(17) . . ?
O3 C3 C4 104.18(16) . . ?
O3 C3 C12 107.66(16) . . ?
C2 C3 C4 101.64(16) . . ?
C2 C3 C12 114.82(17) . . ?
C4 C3 C12 112.90(17) . . ?
O1 C4 C3 106.19(16) . . ?
O1 C4 H4 108.6 . . ?
O1 C4 C5 110.94(18) . . ?
C3 C4 H4 108.6 . . ?
C5 C4 C3 113.83(18) . . ?
C5 C4 H4 108.6 . . ?
C4 C5 H5A 110.0 . . ?
C4 C5 H5B 110.0 . . ?
H5A C5 H5B 108.4 . . ?
C6 C5 C4 108.41(18) . . ?
C6 C5 H5A 110.0 . . ?
C6 C5 H5B 110.0 . . ?
O4 C6 C5 122.9(2) . . ?
O4 C6 C7 121.2(2) . . ?
C5 C6 C7 115.80(18) . . ?
C6 C7 H7 108.0 . . ?
C6 C7 C8 114.71(17) . . ?
C6 C7 C12 113.89(17) . . ?
C8 C7 H7 108.0 . . ?
C8 C7 C12 104.02(16) . . ?
C12 C7 H7 108.0 . . ?
C7 C8 H8 111.2 . . ?
C7 C8 C14 106.92(16) . . ?
C9 C8 C7 106.17(17) . . ?
C9 C8 H8 111.2 . . ?
C9 C8 C14 109.85(17) . . ?
C14 C8 H8 111.2 . . ?
C8 C9 H9A 109.9 . . ?
C8 C9 H9B 109.9 . . ?
C8 C9 C10 109.09(17) . . ?
H9A C9 H9B 108.3 . . ?
C10 C9 H9A 109.9 . . ?
C10 C9 H9B 109.9 . . ?
C9 C10 H10 107.9 . . ?
C11 C10 C9 106.05(16) . . ?
C11 C10 H10 107.9 . . ?
C16 C10 C9 111.22(17) . . ?
C16 C10 H10 107.9 . . ?
C16 C10 C11 115.55(17) . . ?
C10 C11 H11 111.0 . . ?
C10 C11 C12 109.67(16) . . ?
C12 C11 H11 111.0 . . ?
C13 C11 C10 106.94(16) . . ?
C13 C11 H11 111.0 . . ?
C13 C11 C12 106.99(16) . . ?
C3 C12 C7 103.63(16) . . ?
C3 C12 C11 110.25(16) . . ?
C3 C12 H12 111.5 . . ?
C7 C12 C11 108.10(16) . . ?
C7 C12 H12 111.5 . . ?
C11 C12 H12 111.5 . . ?
C11 C13 H13A 110.9 . . ?
C11 C13 H13B 110.9 . . ?
H13A C13 H13B 109.0 . . ?
C14 C13 C11 104.11(16) . . ?
C14 C13 H13A 110.9 . . ?
C14 C13 H13B 110.9 . . ?
O3 C14 C8 108.82(16) . . ?
O3 C14 C13 106.48(16) . . ?
O3 C14 C15 106.26(17) . . ?
C13 C14 C8 108.19(17) . . ?
C15 C14 C8 112.62(18) . . ?
C15 C14 C13 114.17(18) . . ?
C14 C15 H15A 109.5 . . ?
C14 C15 H15B 109.5 . . ?
C14 C15 H15C 109.5 . . ?
H15A C15 H15B 109.5 . . ?
H15A C15 H15C 109.5 . . ?
H15B C15 H15C 109.5 . . ?
C10 C16 H16 108.2 . . ?
C17 C16 C10 112.34(17) . . ?
C17 C16 H16 108.2 . . ?
C18 C16 C10 110.46(17) . . ?
C18 C16 H16 108.2 . . ?
C18 C16 C17 109.24(18) . . ?
C16 C17 H17A 109.5 . . ?
C16 C17 H17B 109.5 . . ?
C16 C17 H17C 109.5 . . ?
H17A C17 H17B 109.5 . . ?
H17A C17 H17C 109.5 . . ?
H17B C17 H17C 109.5 . . ?
C16 C18 H18A 109.5 . . ?
C16 C18 H18B 109.5 . . ?
C16 C18 H18C 109.5 . . ?
H18A C18 H18B 109.5 . . ?
H18A C18 H18C 109.5 . . ?
H18B C18 H18C 109.5 . . ?
C1A O1A C4A 109.73(16) . . ?
C3A O3A C14A 112.34(15) . . ?
O1A C1A C2A 109.58(17) . . ?
O2A C1A O1A 121.4(2) . . ?
O2A C1A C2A 129.0(2) . . ?
C1A C2A H2AA 111.3 . . ?
C1A C2A H2AB 111.3 . . ?
C1A C2A C3A 102.36(17) . . ?
H2AA C2A H2AB 109.2 . . ?
C3A C2A H2AA 111.3 . . ?
C3A C2A H2AB 111.3 . . ?
O3A C3A C2A 115.79(17) . . ?
O3A C3A C4A 105.82(16) . . ?
O3A C3A C12A 107.44(16) . . ?
C4A C3A C2A 100.79(16) . . ?
C12A C3A C2A 114.58(17) . . ?
C12A C3A C4A 112.00(17) . . ?
O1A C4A C3A 104.73(16) . . ?
O1A C4A H4A 109.3 . . ?
O1A C4A C5A 109.95(18) . . ?
C3A C4A H4A 109.3 . . ?
C5A C4A C3A 114.05(19) . . ?
C5A C4A H4A 109.3 . . ?
C4A C5A H5AA 110.2 . . ?
C4A C5A H5AB 110.2 . . ?
H5AA C5A H5AB 108.5 . . ?
C6A C5A C4A 107.66(18) . . ?
C6A C5A H5AA 110.2 . . ?
C6A C5A H5AB 110.2 . . ?
O4A C6A C5A 123.6(2) . . ?
O4A C6A C7A 121.4(2) . . ?
C5A C6A C7A 114.91(18) . . ?
C6A C7A H7A 108.9 . . ?
C6A C7A C8A 112.30(17) . . ?
C6A C7A C12A 113.91(18) . . ?
C8A C7A H7A 108.9 . . ?
C8A C7A C12A 103.72(16) . . ?
C12A C7A H7A 108.9 . . ?
C7A C8A H8A 111.0 . . ?
C7A C8A C9A 106.59(17) . . ?
C7A C8A C14A 106.50(16) . . ?
C9A C8A H8A 111.0 . . ?
C9A C8A C14A 110.55(17) . . ?
C14A C8A H8A 111.0 . . ?
C8A C9A H9AA 109.9 . . ?
C8A C9A H9AB 109.9 . . ?
C8A C9A C10A 108.71(17) . . ?
H9AA C9A H9AB 108.3 . . ?
C10A C9A H9AA 109.9 . . ?
C10A C9A H9AB 109.9 . . ?
C9A C10A H10A 107.8 . . ?
C11A C10A C9A 106.33(16) . . ?
C11A C10A H10A 107.8 . . ?
C16A C10A C9A 111.52(18) . . ?
C16A C10A H10A 107.8 . . ?
C16A C10A C11A 115.24(17) . . ?
C10A C11A H11A 111.0 . . ?
C10A C11A C12A 109.09(16) . . ?
C10A C11A C13A 107.25(17) . . ?
C12A C11A H11A 111.0 . . ?
C13A C11A H11A 111.0 . . ?
C13A C11A C12A 107.20(16) . . ?
C3A C12A C7A 103.54(16) . . ?
C3A C12A C11A 110.13(16) . . ?
C3A C12A H12A 111.4 . . ?
C7A C12A C11A 108.58(16) . . ?
C7A C12A H12A 111.4 . . ?
C11A C12A H12A 111.4 . . ?
C11A C13A H13C 111.0 . . ?
C11A C13A H13D 111.0 . . ?
H13C C13A H13D 109.0 . . ?
C14A C13A C11A 103.86(16) . . ?
C14A C13A H13C 111.0 . . ?
C14A C13A H13D 111.0 . . ?
O3A C14A C8A 109.49(16) . . ?
O3A C14A C13A 106.33(16) . . ?
O3A C14A C15A 105.56(16) . . ?
C13A C14A C8A 107.77(17) . . ?
C15A C14A C8A 112.28(17) . . ?
C15A C14A C13A 115.15(18) . . ?
C14A C15A H15D 109.5 . . ?
C14A C15A H15E 109.5 . . ?
C14A C15A H15F 109.5 . . ?
H15D C15A H15E 109.5 . . ?
H15D C15A H15F 109.5 . . ?
H15E C15A H15F 109.5 . . ?
C10A C16A H16A 108.3 . . ?
C17A C16A C10A 111.97(18) . . ?
C17A C16A H16A 108.3 . . ?
C18A C16A C10A 109.72(18) . . ?
C18A C16A H16A 108.3 . . ?
C18A C16A C17A 110.15(19) . . ?
C16A C17A H17D 109.5 . . ?
C16A C17A H17E 109.5 . . ?
C16A C17A H17F 109.5 . . ?
H17D C17A H17E 109.5 . . ?
H17D C17A H17F 109.5 . . ?
H17E C17A H17F 109.5 . . ?
C16A C18A H18D 109.5 . . ?
C16A C18A H18E 109.5 . . ?
C16A C18A H18F 109.5 . . ?
H18D C18A H18E 109.5 . . ?
H18D C18A H18F 109.5 . . ?
H18E C18A H18F 109.5 . . ?

loop_
_geom_bond_atom_site_label_1
_geom_bond_atom_site_label_2
_geom_bond_distance
_geom_bond_site_symmetry_2
_geom_bond_publ_flag
O1 C1 1.367(3) . ?
O1 C4 1.450(3) . ?
O2 C1 1.194(3) . ?
O3 C3 1.444(2) . ?
O3 C14 1.460(2) . ?
O4 C6 1.219(3) . ?
C1 C2 1.516(3) . ?
C2 H2A 0.9900 . ?
C2 H2B 0.9900 . ?
C2 C3 1.531(3) . ?
C3 C4 1.536(3) . ?
C3 C12 1.536(3) . ?
C4 H4 1.0000 . ?
C4 C5 1.525(3) . ?
C5 H5A 0.9900 . ?
C5 H5B 0.9900 . ?
C5 C6 1.512(3) . ?
C6 C7 1.520(3) . ?
C7 H7 1.0000 . ?
C7 C8 1.534(3) . ?
C7 C12 1.546(3) . ?
C8 H8 1.0000 . ?
C8 C9 1.531(3) . ?
C8 C14 1.563(3) . ?
C9 H9A 0.9900 . ?
C9 H9B 0.9900 . ?
C9 C10 1.558(3) . ?
C10 H10 1.0000 . ?
C10 C11 1.551(3) . ?
C10 C16 1.538(3) . ?
C11 H11 1.0000 . ?
C11 C12 1.567(3) . ?
C11 C13 1.542(3) . ?
C12 H12 1.0000 . ?
C13 H13A 0.9900 . ?
C13 H13B 0.9900 . ?
C13 C14 1.530(3) . ?
C14 C15 1.516(3) . ?
C15 H15A 0.9800 . ?
C15 H15B 0.9800 . ?
C15 H15C 0.9800 . ?
C16 H16 1.0000 . ?
C16 C17 1.529(3) . ?
C16 C18 1.528(3) . ?
C17 H17A 0.9800 . ?
C17 H17B 0.9800 . ?
C17 H17C 0.9800 . ?
C18 H18A 0.9800 . ?
C18 H18B 0.9800 . ?
C18 H18C 0.9800 . ?
O1A C1A 1.363(3) . ?
O1A C4A 1.456(2) . ?
O2A C1A 1.197(3) . ?
O3A C3A 1.440(2) . ?
O3A C14A 1.466(3) . ?
O4A C6A 1.215(3) . ?
C1A C2A 1.516(3) . ?
C2A H2AA 0.9900 . ?
C2A H2AB 0.9900 . ?
C2A C3A 1.534(3) . ?
C3A C4A 1.533(3) . ?
C3A C12A 1.531(3) . ?
C4A H4A 1.0000 . ?
C4A C5A 1.522(3) . ?
C5A H5AA 0.9900 . ?
C5A H5AB 0.9900 . ?
C5A C6A 1.511(3) . ?
C6A C7A 1.522(3) . ?
C7A H7A 1.0000 . ?
C7A C8A 1.527(3) . ?
C7A C12A 1.551(3) . ?
C8A H8A 1.0000 . ?
C8A C9A 1.535(3) . ?
C8A C14A 1.562(3) . ?
C9A H9AA 0.9900 . ?
C9A H9AB 0.9900 . ?
C9A C10A 1.556(3) . ?
C10A H10A 1.0000 . ?
C10A C11A 1.541(3) . ?
C10A C16A 1.539(3) . ?
C11A H11A 1.0000 . ?
C11A C12A 1.567(3) . ?
C11A C13A 1.543(3) . ?
C12A H12A 1.0000 . ?
C13A H13C 0.9900 . ?
C13A H13D 0.9900 . ?
C13A C14A 1.532(3) . ?
C14A C15A 1.511(3) . ?
C15A H15D 0.9800 . ?
C15A H15E 0.9800 . ?
C15A H15F 0.9800 . ?
C16A H16A 1.0000 . ?
C16A C17A 1.533(3) . ?
C16A C18A 1.529(3) . ?
C17A H17D 0.9800 . ?
C17A H17E 0.9800 . ?
C17A H17F 0.9800 . ?
C18A H18D 0.9800 . ?
C18A H18E 0.9800 . ?
C18A H18F 0.9800 . ?

loop_
_geom_torsion_atom_site_label_1
_geom_torsion_atom_site_label_2
_geom_torsion_atom_site_label_3
_geom_torsion_atom_site_label_4
_geom_torsion
_geom_torsion_site_symmetry_1
_geom_torsion_site_symmetry_2
_geom_torsion_site_symmetry_3
_geom_torsion_site_symmetry_4
_geom_torsion_publ_flag
O1 C1 C2 C3 -11.4(2) . . . . ?
O1 C4 C5 C6 -153.40(18) . . . . ?
O2 C1 C2 C3 169.8(2) . . . . ?
O3 C3 C4 O1 -148.08(16) . . . . ?
O3 C3 C4 C5 89.6(2) . . . . ?
O3 C3 C12 C7 -47.75(19) . . . . ?
O3 C3 C12 C11 67.7(2) . . . . ?
O4 C6 C7 C8 47.5(3) . . . . ?
O4 C6 C7 C12 167.2(2) . . . . ?
C1 O1 C4 C3 22.7(2) . . . . ?
C1 O1 C4 C5 146.89(18) . . . . ?
C1 C2 C3 O3 135.38(17) . . . . ?
C1 C2 C3 C4 23.5(2) . . . . ?
C1 C2 C3 C12 -98.74(19) . . . . ?
C2 C3 C4 O1 -28.1(2) . . . . ?
C2 C3 C4 C5 -150.47(18) . . . . ?
C2 C3 C12 C7 -177.43(17) . . . . ?
C2 C3 C12 C11 -61.9(2) . . . . ?
C3 O3 C14 C8 70.6(2) . . . . ?
C3 O3 C14 C13 -45.9(2) . . . . ?
C3 O3 C14 C15 -167.93(17) . . . . ?
C3 C4 C5 C6 -33.7(2) . . . . ?
C4 O1 C1 O2 171.9(2) . . . . ?
C4 O1 C1 C2 -7.0(2) . . . . ?
C4 C3 C12 C7 66.7(2) . . . . ?
C4 C3 C12 C11 -177.84(16) . . . . ?
C4 C5 C6 O4 -125.8(2) . . . . ?
C4 C5 C6 C7 56.2(2) . . . . ?
C5 C6 C7 C8 -134.5(2) . . . . ?
C5 C6 C7 C12 -14.8(3) . . . . ?
C6 C7 C8 C9 -153.48(18) . . . . ?
C6 C7 C8 C14 89.3(2) . . . . ?
C6 C7 C12 C3 -44.4(2) . . . . ?
C6 C7 C12 C11 -161.40(17) . . . . ?
C7 C8 C9 C10 -45.7(2) . . . . ?
C7 C8 C14 O3 -33.7(2) . . . . ?
C7 C8 C14 C13 81.66(19) . . . . ?
C7 C8 C14 C15 -151.19(17) . . . . ?
C8 C7 C12 C3 81.17(18) . . . . ?
C8 C7 C12 C11 -35.8(2) . . . . ?
C8 C9 C10 C11 -25.8(2) . . . . ?
C8 C9 C10 C16 -152.18(18) . . . . ?
C9 C8 C14 O3 -148.44(16) . . . . ?
C9 C8 C14 C13 -33.1(2) . . . . ?
C9 C8 C14 C15 94.0(2) . . . . ?
C9 C10 C11 C12 70.1(2) . . . . ?
C9 C10 C11 C13 -45.6(2) . . . . ?
C9 C10 C16 C17 175.31(18) . . . . ?
C9 C10 C16 C18 -62.4(2) . . . . ?
C10 C11 C12 C3 -148.07(16) . . . . ?
C10 C11 C12 C7 -35.4(2) . . . . ?
C10 C11 C13 C14 82.50(18) . . . . ?
C11 C10 C16 C17 54.4(2) . . . . ?
C11 C10 C16 C18 176.60(17) . . . . ?
C11 C13 C14 O3 79.97(18) . . . . ?
C11 C13 C14 C8 -36.9(2) . . . . ?
C11 C13 C14 C15 -163.11(18) . . . . ?
C12 C3 C4 O1 95.41(19) . . . . ?
C12 C3 C4 C5 -26.9(2) . . . . ?
C12 C7 C8 C9 81.46(18) . . . . ?
C12 C7 C8 C14 -35.8(2) . . . . ?
C12 C11 C13 C14 -35.0(2) . . . . ?
C13 C11 C12 C3 -32.4(2) . . . . ?
C13 C11 C12 C7 80.20(19) . . . . ?
C14 O3 C3 C2 104.82(19) . . . . ?
C14 O3 C3 C4 -144.79(17) . . . . ?
C14 O3 C3 C12 -24.7(2) . . . . ?
C14 C8 C9 C10 69.6(2) . . . . ?
C16 C10 C11 C12 -166.22(16) . . . . ?
C16 C10 C11 C13 78.1(2) . . . . ?
O1A C1A C2A C3A -21.3(2) . . . . ?
O1A C4A C5A C6A -147.92(18) . . . . ?
O2A C1A C2A C3A 158.5(2) . . . . ?
O3A C3A C4A O1A -155.15(16) . . . . ?
O3A C3A C4A C5A 84.6(2) . . . . ?
O3A C3A C12A C7A -47.8(2) . . . . ?
O3A C3A C12A C11A 68.16(19) . . . . ?
O4A C6A C7A C8A 42.4(3) . . . . ?
O4A C6A C7A C12A 160.0(2) . . . . ?
C1A O1A C4A C3A 22.6(2) . . . . ?
C1A O1A C4A C5A 145.53(18) . . . . ?
C1A C2A C3A O3A 146.43(17) . . . . ?
C1A C2A C3A C4A 32.8(2) . . . . ?
C1A C2A C3A C12A -87.6(2) . . . . ?
C2A C3A C4A O1A -34.2(2) . . . . ?
C2A C3A C4A C5A -154.43(18) . . . . ?
C2A C3A C12A C7A -177.96(17) . . . . ?
C2A C3A C12A C11A -62.0(2) . . . . ?
C3A O3A C14A C8A 69.7(2) . . . . ?
C3A O3A C14A C13A -46.4(2) . . . . ?
C3A O3A C14A C15A -169.21(16) . . . . ?
C3A C4A C5A C6A -30.7(2) . . . . ?
C4A O1A C1A O2A 179.6(2) . . . . ?
C4A O1A C1A C2A -0.6(2) . . . . ?
C4A C3A C12A C7A 68.0(2) . . . . ?
C4A C3A C12A C11A -176.04(16) . . . . ?
C4A C5A C6A O4A -122.6(2) . . . . ?
C4A C5A C6A C7A 59.1(2) . . . . ?
C5A C6A C7A C8A -139.26(19) . . . . ?
C5A C6A C7A C12A -21.7(3) . . . . ?
C6A C7A C8A C9A -155.89(17) . . . . ?
C6A C7A C8A C14A 86.1(2) . . . . ?
C6A C7A C12A C3A -39.8(2) . . . . ?
C6A C7A C12A C11A -156.86(17) . . . . ?
C7A C8A C9A C10A -46.2(2) . . . . ?
C7A C8A C14A O3A -31.8(2) . . . . ?
C7A C8A C14A C13A 83.46(19) . . . . ?
C7A C8A C14A C15A -148.70(18) . . . . ?
C8A C7A C12A C3A 82.55(18) . . . . ?
C8A C7A C12A C11A -34.5(2) . . . . ?
C8A C9A C10A C11A -26.0(2) . . . . ?
C8A C9A C10A C16A -152.41(18) . . . . ?
C9A C8A C14A O3A -147.20(16) . . . . ?
C9A C8A C14A C13A -31.9(2) . . . . ?
C9A C8A C14A C15A 95.9(2) . . . . ?
C9A C10A C11A C12A 70.6(2) . . . . ?
C9A C10A C11A C13A -45.1(2) . . . . ?
C9A C10A C16A C17A 170.55(18) . . . . ?
C9A C10A C16A C18A -66.8(2) . . . . ?
C10A C11A C12A C3A -149.41(16) . . . . ?
C10A C11A C12A C7A -36.7(2) . . . . ?
C10A C11A C13A C14A 82.98(18) . . . . ?
C11A C10A C16A C17A 49.2(3) . . . . ?
C11A C10A C16A C18A 171.84(18) . . . . ?
C11A C13A C14A O3A 79.49(18) . . . . ?
C11A C13A C14A C8A -37.8(2) . . . . ?
C11A C13A C14A C15A -164.01(17) . . . . ?
C12A C3A C4A O1A 88.07(19) . . . . ?
C12A C3A C4A C5A -32.2(2) . . . . ?
C12A C7A C8A C9A 80.67(19) . . . . ?
C12A C7A C8A C14A -37.4(2) . . . . ?
C12A C11A C13A C14A -34.1(2) . . . . ?
C13A C11A C12A C3A -33.6(2) . . . . ?
C13A C11A C12A C7A 79.1(2) . . . . ?
C14A O3A C3A C2A 105.2(2) . . . . ?
C14A O3A C3A C4A -144.13(17) . . . . ?
C14A O3A C3A C12A -24.3(2) . . . . ?
C14A C8A C9A C10A 69.2(2) . . . . ?
C16A C10A C11A C12A -165.24(17) . . . . ?
C16A C10A C11A C13A 79.0(2) . . . . ?
